data_7236022
loop_
_publ_author_name
'Preda, Ana Maria'
'Ra\,t, Ciprian I.'
'Silvestru, Cristian'
'Lang, Heinrich'
'R\"uffer, Tobias'
'Mehring, Michael'

_publ_section_title
;
 Hypervalent diorganoantimony(iii) fluorides via diorganoantimony(iii)
 cations -- a general method of synthesis
;
_journal_issue 121
_journal_name_full 'RSC Advances'
_journal_page_first 99832
_journal_paper_doi 10.1039/C5RA21788A
_journal_volume 5
_journal_year 2015
_chemical_formula_moiety 'C32 H32 N2 Sb, F6 P, 2(C H Cl3)'
_chemical_formula_sum 'C34 H34 Cl6 F6 N2 P Sb'
_chemical_formula_weight 950.05
_space_group_crystal_system triclinic
_space_group_IT_number 2
_space_group_name_Hall '-P 1'
_space_group_name_H-M_alt 'P -1'
_atom_sites_solution_hydrogens geom
_audit_creation_method SHELXL-2013
_audit_update_record
;
2015-04-04 deposited with the CCDC.
2015-11-10 downloaded from the CCDC.
;
_cell_angle_alpha 80.778(6)
_cell_angle_beta 71.653(8)
_cell_angle_gamma 70.246(8)
_cell_formula_units_Z 2
_cell_length_a 12.2715(12)
_cell_length_b 12.4401(9)
_cell_length_c 15.1691(10)
_cell_measurement_reflns_used 6501
_cell_measurement_temperature 293(2)
_cell_measurement_theta_max 61.9945
_cell_measurement_theta_min 3.0723
_cell_volume 2064.9(3)
_computing_cell_refinement
;
CrysAlisPro, Oxford Diffraction Ltd.,
Version 1.171.33.64 (release 22-03-2010 CrysAlis171 .NET)
(compiled Mar 22 2010,13:57:49)
;
_computing_data_collection
;
CrysAlisPro, Oxford Diffraction Ltd.,
Version 1.171.33.64 (release 22-03-2010 CrysAlis171 .NET)
(compiled Mar 22 2010,13:57:49)
;
_computing_data_reduction
;
CrysAlisPro, Oxford Diffraction Ltd.,
Version 1.171.33.64 (release 22-03-2010 CrysAlis171 .NET)
(compiled Mar 22 2010,13:57:49)
;
_computing_structure_refinement 'SHELXL-2013 (Sheldrick, 2013)'
_computing_structure_solution 'SHELXS-2013 (Sheldrick, 2013)'
_diffrn_ambient_temperature 293(2)
_diffrn_measured_fraction_theta_full 0.982
_diffrn_measured_fraction_theta_max 0.994
_diffrn_measurement_device_type 'oxford gemini s'
_diffrn_measurement_method '\w scans'
_diffrn_radiation_monochromator graphite
_diffrn_radiation_source 'fine-focus sealed tube'
_diffrn_radiation_type CuK\a
_diffrn_radiation_wavelength 1.54184
_diffrn_reflns_av_R_equivalents 0.0703
_diffrn_reflns_av_unetI/netI 0.0670
_diffrn_reflns_Laue_measured_fraction_full 0.982
_diffrn_reflns_Laue_measured_fraction_max 0.994
_diffrn_reflns_limit_h_max 11
_diffrn_reflns_limit_h_min -14
_diffrn_reflns_limit_k_max 9
_diffrn_reflns_limit_k_min -14
_diffrn_reflns_limit_l_max 17
_diffrn_reflns_limit_l_min -17
_diffrn_reflns_number 11151
_diffrn_reflns_point_group_measured_fraction_full 0.982
_diffrn_reflns_point_group_measured_fraction_max 0.994
_diffrn_reflns_theta_full 62.500
_diffrn_reflns_theta_max 62.084
_diffrn_reflns_theta_min 3.075
_diffrn_standards_decay_% 0
_diffrn_standards_interval_count 50
_diffrn_standards_interval_time 20
_diffrn_standards_number 2
_exptl_absorpt_coefficient_mu 9.708
_exptl_absorpt_correction_T_max 1.00000
_exptl_absorpt_correction_T_min 0.63723
_exptl_absorpt_correction_type multi-scan
_exptl_absorpt_process_details
;
CrysAlisPro, Oxford Diffraction Ltd.,
Version 1.171.33.64 (release 22-03-2010 CrysAlis171 .NET)
(compiled Mar 22 2010,13:57:49)
Empirical absorption correction using spherical harmonics,
 implemented in SCALE3 ABSPACK scaling algorithm.
;
_exptl_crystal_colour yellow
_exptl_crystal_density_diffrn 1.528
_exptl_crystal_description block
_exptl_crystal_F_000 948
_exptl_crystal_size_max 0.22
_exptl_crystal_size_mid 0.18
_exptl_crystal_size_min 0.1
_refine_diff_density_max 0.880
_refine_diff_density_min -0.803
_refine_diff_density_rms 0.118
_refine_ls_extinction_method none
_refine_ls_goodness_of_fit_ref 0.973
_refine_ls_hydrogen_treatment constr
_refine_ls_matrix_type full
_refine_ls_number_parameters 589
_refine_ls_number_reflns 6479
_refine_ls_number_restraints 418
_refine_ls_restrained_S_all 0.970
_refine_ls_R_factor_all 0.0698
_refine_ls_R_factor_gt 0.0611
_refine_ls_shift/su_max 0.010
_refine_ls_shift/su_mean 0.001
_refine_ls_structure_factor_coef Fsqd
_refine_ls_weighting_details 'w=1/[\s^2^(Fo^2^)+(0.1062P)^2^] where P=(Fo^2^+2Fc^2^)/3'
_refine_ls_weighting_scheme calc
_refine_ls_wR_factor_gt 0.1489
_refine_ls_wR_factor_ref 0.1521
_reflns_Friedel_coverage 0.000
_reflns_number_gt 5226
_reflns_number_total 6479
_reflns_threshold_expression 'I > 2\s(I)'
_cod_data_source_file c5ra21788a2.cif
_cod_data_source_block shelx
_cod_database_code 7236022
_shelx_space_group_comment
;
The symmetry employed for this shelxl refinement is uniquely defined
by the following loop, which should always be used as a source of
symmetry information in preference to the above space-group names.
They are only intended as comments.
;
_shelxl_version_number 2013-4

loop_
_space_group_symop_operation_xyz
'x, y, z'
'-x, -y, -z'

loop_
_atom_site_label
_atom_site_type_symbol
_atom_site_fract_x
_atom_site_fract_y
_atom_site_fract_z
_atom_site_U_iso_or_equiv
_atom_site_adp_type
_atom_site_occupancy
_atom_site_site_symmetry_order
_atom_site_calc_flag
_atom_site_refinement_flags_posn
_atom_site_refinement_flags_adp
_atom_site_refinement_flags_occupancy
_atom_site_disorder_assembly
_atom_site_disorder_group
C1 C 0.2382(5) 0.1340(5) 0.5977(3) 0.0603(13) Uani 1 1 d . . . . .
C6 C 0.1985(6) 0.2127(6) 0.5329(4) 0.0702(15) Uani 1 1 d . . . . .
H6 H 0.2337 0.2706 0.5088 0.084 Uiso 1 1 calc R U . . .
C5 C 0.1053(7) 0.2070(7) 0.5026(5) 0.0842(19) Uani 1 1 d . . . . .
H5 H 0.0778 0.2614 0.4584 0.101 Uiso 1 1 calc R U . . .
C4 C 0.0527(7) 0.1205(7) 0.5378(5) 0.090(2) Uani 1 1 d . . . . .
H4 H -0.0113 0.1180 0.5186 0.108 Uiso 1 1 calc R U . . .
C3 C 0.0962(7) 0.0383(7) 0.6015(5) 0.0842(19) Uani 1 1 d . . . . .
H3 H 0.0627 -0.0208 0.6246 0.101 Uiso 1 1 calc R U . . .
C2 C 0.1910(6) 0.0442(5) 0.6313(4) 0.0698(15) Uani 1 1 d . . . . .
C7 C 0.2406(6) -0.0430(5) 0.6948(4) 0.0711(15) Uani 1 1 d . . . . .
H7 H 0.2104 -0.1045 0.7159 0.085 Uiso 1 1 calc R U . . .
C8 C 0.3700(5) -0.1167(5) 0.7922(4) 0.0624(13) Uani 1 1 d . . . . .
C9 C 0.2918(6) -0.1328(6) 0.8790(4) 0.0733(16) Uani 1 1 d . . . . .
C10 C 0.3412(7) -0.2019(6) 0.9456(5) 0.0836(18) Uani 1 1 d . . . . .
H10 H 0.2901 -0.2112 1.0043 0.100 Uiso 1 1 calc R U . . .
C11 C 0.4628(8) -0.2580(6) 0.9298(5) 0.087(2) Uani 1 1 d . . . . .
C12 C 0.5365(6) -0.2429(6) 0.8424(5) 0.0803(17) Uani 1 1 d . . . . .
H12 H 0.6187 -0.2810 0.8306 0.096 Uiso 1 1 calc R U . . .
C13 C 0.4950(6) -0.1737(5) 0.7707(4) 0.0690(15) Uani 1 1 d . . . . .
C14 C 0.1571(7) -0.0704(7) 0.9064(5) 0.094(2) Uani 1 1 d . . . . .
H14A H 0.1348 -0.0256 0.8535 0.141 Uiso 1 1 calc R U . . .
H14B H 0.1379 -0.0211 0.9554 0.141 Uiso 1 1 calc R U . . .
H14C H 0.1136 -0.1252 0.9278 0.141 Uiso 1 1 calc R U . . .
C15 C 0.5137(10) -0.3331(9) 1.0053(6) 0.123(3) Uani 1 1 d . . . . .
H15A H 0.5996 -0.3647 0.9814 0.185 Uiso 1 1 calc R U . . .
H15B H 0.4784 -0.3941 1.0255 0.185 Uiso 1 1 calc R U . . .
H15C H 0.4955 -0.2883 1.0570 0.185 Uiso 1 1 calc R U . . .
C16 C 0.5795(6) -0.1693(6) 0.6758(5) 0.0817(18) Uani 1 1 d . . . . .
H16A H 0.5365 -0.1179 0.6350 0.123 Uiso 1 1 calc R U . . .
H16B H 0.6133 -0.2444 0.6524 0.123 Uiso 1 1 calc R U . . .
H16C H 0.6431 -0.1428 0.6787 0.123 Uiso 1 1 calc R U . . .
C17 C 0.3033(5) 0.2086(5) 0.7751(3) 0.0592(13) Uani 1 1 d . . . . .
C22 C 0.2819(6) 0.1566(6) 0.8624(4) 0.0727(16) Uani 1 1 d . . . . .
H22 H 0.3016 0.0773 0.8701 0.087 Uiso 1 1 calc R U . . .
C21 C 0.2306(7) 0.2224(7) 0.9399(4) 0.087(2) Uani 1 1 d . . . . .
H21 H 0.2164 0.1861 0.9991 0.104 Uiso 1 1 calc R U . . .
C20 C 0.2007(7) 0.3389(6) 0.9308(4) 0.0831(19) Uani 1 1 d . . . . .
H20 H 0.1654 0.3814 0.9833 0.100 Uiso 1 1 calc R U . . .
C19 C 0.2234(6) 0.3937(6) 0.8425(4) 0.0738(16) Uani 1 1 d . . . . .
H19 H 0.2033 0.4730 0.8352 0.089 Uiso 1 1 calc R U . . .
C18 C 0.2772(5) 0.3270(5) 0.7648(4) 0.0616(13) Uani 1 1 d . . . . .
C23 C 0.3136(5) 0.3796(5) 0.6728(4) 0.0641(13) Uani 1 1 d . . . . .
H23 H 0.3005 0.4582 0.6657 0.077 Uiso 1 1 calc R U . . .
C24 C 0.4002(6) 0.3718(5) 0.5096(4) 0.0652(14) Uani 1 1 d . . . . .
C25 C 0.5242(6) 0.3333(5) 0.4606(4) 0.0702(15) Uani 1 1 d . . . . .
C26 C 0.5588(7) 0.3760(6) 0.3689(5) 0.0843(19) Uani 1 1 d . . . . .
H26 H 0.6397 0.3512 0.3352 0.101 Uiso 1 1 calc R U . . .
C27 C 0.4773(8) 0.4542(7) 0.3262(5) 0.092(2) Uani 1 1 d . . . . .
C28 C 0.3592(8) 0.4920(6) 0.3787(5) 0.0859(19) Uani 1 1 d . . . . .
H28 H 0.3041 0.5467 0.3515 0.103 Uiso 1 1 calc R U . . .
C29 C 0.3180(6) 0.4533(5) 0.4696(4) 0.0737(16) Uani 1 1 d . . . . .
C30 C 0.6179(6) 0.2518(6) 0.5036(5) 0.0880(19) Uani 1 1 d . . . . .
H30A H 0.5799 0.2304 0.5665 0.132 Uiso 1 1 calc R U . . .
H30B H 0.6758 0.2881 0.5033 0.132 Uiso 1 1 calc R U . . .
H30C H 0.6580 0.1847 0.4685 0.132 Uiso 1 1 calc R U . . .
C31 C 0.5177(9) 0.4933(9) 0.2243(5) 0.118(3) Uani 1 1 d . . . . .
H31A H 0.6029 0.4576 0.2000 0.177 Uiso 1 1 calc R U . . .
H31B H 0.5006 0.5749 0.2188 0.177 Uiso 1 1 calc R U . . .
H31C H 0.4753 0.4721 0.1899 0.177 Uiso 1 1 calc R U . . .
C32 C 0.1830(7) 0.5038(7) 0.5198(6) 0.100(2) Uani 1 1 d . . . . .
H32A H 0.1660 0.4700 0.5821 0.150 Uiso 1 1 calc R U . . .
H32B H 0.1356 0.4876 0.4868 0.150 Uiso 1 1 calc R U . . .
H32C H 0.1633 0.5851 0.5216 0.150 Uiso 1 1 calc R U . . .
N1 N 0.3255(4) -0.0363(4) 0.7223(3) 0.0615(11) Uani 1 1 d . . . . .
P1 P 0.0092(6) -0.2791(6) 0.7636(5) 0.084(2) Uani 0.762(19) 1 d D U P A 1
F1 F 0.0518(14) -0.4004(6) 0.7280(7) 0.155(4) Uani 0.762(19) 1 d D U P A 1
F2 F -0.0063(14) -0.3488(13) 0.8578(7) 0.176(5) Uani 0.762(19) 1 d D U P A 1
F3 F -0.1279(9) -0.2469(10) 0.7795(15) 0.198(6) Uani 0.762(19) 1 d D U P A 1
F4 F 0.1456(8) -0.3075(15) 0.7532(13) 0.197(6) Uani 0.762(19) 1 d D U P A 1
F5 F 0.028(2) -0.2176(12) 0.6657(8) 0.208(7) Uani 0.762(19) 1 d D U P A 1
F6 F -0.0157(16) -0.1661(11) 0.8088(12) 0.173(6) Uani 0.762(19) 1 d D U P A 1
P1' P 0.0183(18) -0.2820(18) 0.7582(14) 0.086(7) Uani 0.238(19) 1 d D U P A 2
F1' F -0.019(4) -0.356(4) 0.7058(17) 0.129(9) Uani 0.238(19) 1 d D U P A 2
F2' F -0.069(3) -0.309(3) 0.8481(14) 0.141(12) Uani 0.238(19) 1 d D U P A 2
F3' F -0.085(2) -0.248(3) 0.7179(17) 0.116(8) Uani 0.238(19) 1 d D U P A 2
F4' F 0.116(3) -0.306(3) 0.809(3) 0.174(15) Uani 0.238(19) 1 d D U P A 2
F5' F 0.099(3) -0.246(3) 0.668(2) 0.167(13) Uani 0.238(19) 1 d D U P A 2
F6' F -0.007(3) -0.155(2) 0.771(3) 0.118(8) Uani 0.238(19) 1 d D U P A 2
Sb1 Sb 0.38940(3) 0.12281(3) 0.64725(2) 0.05912(16) Uani 1 1 d . . . . .
C33 C -0.2596(16) 0.0485(18) 0.7715(12) 0.099(5) Uani 0.455(18) 1 d D U P B 1
H33 H -0.2082 -0.0185 0.7987 0.119 Uiso 0.455(18) 1 calc R U P B 1
Cl1 Cl -0.224(2) 0.166(2) 0.7786(15) 0.290(12) Uani 0.455(18) 1 d D U P B 1
Cl2 Cl -0.4080(11) 0.0660(17) 0.8316(10) 0.189(6) Uani 0.455(18) 1 d D U P B 1
Cl3 Cl -0.2333(7) 0.0299(7) 0.6556(5) 0.126(3) Uani 0.455(18) 1 d D U P B 1
C33' C -0.255(2) 0.026(3) 0.7871(14) 0.170(9) Uani 0.545(18) 1 d D U P B 2
H33' H -0.2024 -0.0523 0.7755 0.204 Uiso 0.545(18) 1 calc R U P B 2
Cl1' Cl -0.1834(9) 0.1017(14) 0.8170(10) 0.218(6) Uani 0.545(18) 1 d D U P B 2
Cl2' Cl -0.3798(13) 0.0256(12) 0.8790(15) 0.233(6) Uani 0.545(18) 1 d D U P B 2
Cl3' Cl -0.300(2) 0.0878(19) 0.6924(16) 0.302(9) Uani 0.545(18) 1 d D U P B 2
N2 N 0.3629(4) 0.3213(4) 0.6015(3) 0.0590(10) Uani 1 1 d . . . . .
C34 C -0.0869(19) 0.4066(16) 0.8378(14) 0.123(7) Uani 0.531(19) 1 d D U P C 1
H34 H -0.0337 0.4545 0.8234 0.148 Uiso 0.531(19) 1 calc R U P C 1
Cl4 Cl -0.0070(9) 0.2812(13) 0.7876(13) 0.198(6) Uani 0.531(19) 1 d D U P C 1
Cl5 Cl -0.2089(15) 0.4795(17) 0.7988(17) 0.273(9) Uani 0.531(19) 1 d D U P C 1
Cl6 Cl -0.1293(13) 0.3795(10) 0.9565(8) 0.201(5) Uani 0.531(19) 1 d D U P C 1
C34' C -0.081(2) 0.403(2) 0.8313(12) 0.116(10) Uani 0.469(19) 1 d D U P C 2
H34' H -0.0416 0.4614 0.8267 0.139 Uiso 0.469(19) 1 calc R U P C 2
Cl4' Cl -0.0133(15) 0.3287(16) 0.7342(13) 0.219(8) Uani 0.469(19) 1 d D U P C 2
Cl5' Cl -0.2283(12) 0.4711(16) 0.8373(11) 0.192(6) Uani 0.469(19) 1 d D U P C 2
Cl6' Cl -0.0802(17) 0.326(2) 0.9347(14) 0.255(9) Uani 0.469(19) 1 d D U P C 2

loop_
_atom_site_aniso_label
_atom_site_aniso_U_11
_atom_site_aniso_U_22
_atom_site_aniso_U_33
_atom_site_aniso_U_23
_atom_site_aniso_U_13
_atom_site_aniso_U_12
C1 0.066(3) 0.073(3) 0.047(3) -0.008(2) -0.010(2) -0.030(3)
C6 0.085(4) 0.078(4) 0.055(3) -0.001(3) -0.019(3) -0.036(3)
C5 0.091(5) 0.096(5) 0.071(4) 0.000(3) -0.031(3) -0.029(4)
C4 0.093(5) 0.102(5) 0.092(5) -0.006(4) -0.043(4) -0.035(4)
C3 0.093(5) 0.099(5) 0.079(4) 0.006(4) -0.033(4) -0.049(4)
C2 0.079(4) 0.076(4) 0.054(3) -0.005(3) -0.013(3) -0.028(3)
C7 0.084(4) 0.072(4) 0.063(3) 0.001(3) -0.017(3) -0.037(3)
C8 0.073(4) 0.056(3) 0.059(3) 0.000(2) -0.015(3) -0.025(3)
C9 0.084(4) 0.076(4) 0.061(3) 0.003(3) -0.016(3) -0.033(3)
C10 0.097(5) 0.086(4) 0.064(4) 0.000(3) -0.013(3) -0.034(4)
C11 0.111(6) 0.072(4) 0.080(4) 0.003(3) -0.042(4) -0.020(4)
C12 0.075(4) 0.070(4) 0.089(5) -0.005(3) -0.026(4) -0.010(3)
C13 0.078(4) 0.053(3) 0.072(4) -0.002(3) -0.019(3) -0.019(3)
C14 0.079(4) 0.115(6) 0.074(4) -0.004(4) -0.005(3) -0.028(4)
C15 0.142(8) 0.121(7) 0.087(5) 0.020(5) -0.046(5) -0.013(6)
C16 0.075(4) 0.070(4) 0.078(4) -0.007(3) 0.003(3) -0.015(3)
C17 0.065(3) 0.066(3) 0.045(3) -0.011(2) -0.012(2) -0.019(3)
C22 0.090(4) 0.071(4) 0.054(3) -0.001(3) -0.015(3) -0.027(3)
C21 0.111(5) 0.095(5) 0.051(3) 0.004(3) -0.013(3) -0.039(4)
C20 0.096(5) 0.095(5) 0.056(3) -0.019(3) -0.008(3) -0.031(4)
C19 0.079(4) 0.074(4) 0.066(4) -0.009(3) -0.013(3) -0.024(3)
C18 0.065(3) 0.068(4) 0.054(3) -0.004(2) -0.017(2) -0.023(3)
C23 0.070(3) 0.065(3) 0.059(3) -0.003(3) -0.015(3) -0.026(3)
C24 0.076(4) 0.058(3) 0.058(3) -0.002(2) -0.013(3) -0.023(3)
C25 0.082(4) 0.073(4) 0.060(3) -0.004(3) -0.006(3) -0.041(3)
C26 0.094(5) 0.094(5) 0.072(4) 0.006(4) -0.008(4) -0.057(4)
C27 0.132(7) 0.105(5) 0.063(4) 0.014(4) -0.021(4) -0.081(5)
C28 0.109(6) 0.081(4) 0.078(4) 0.016(3) -0.040(4) -0.039(4)
C29 0.089(4) 0.067(4) 0.061(3) 0.004(3) -0.020(3) -0.025(3)
C30 0.070(4) 0.091(5) 0.092(5) 0.003(4) -0.010(3) -0.028(4)
C31 0.151(8) 0.170(9) 0.068(4) 0.019(5) -0.025(5) -0.111(8)
C32 0.100(6) 0.092(5) 0.083(5) 0.002(4) -0.018(4) -0.008(4)
N1 0.071(3) 0.057(3) 0.052(2) 0.0040(19) -0.009(2) -0.027(2)
P1 0.082(3) 0.066(3) 0.083(4) -0.003(3) -0.014(2) -0.006(2)
F1 0.208(10) 0.075(4) 0.148(7) -0.020(4) -0.031(7) -0.011(5)
F2 0.187(11) 0.185(10) 0.098(5) 0.043(5) -0.010(6) -0.035(9)
F3 0.108(6) 0.149(8) 0.352(19) -0.015(11) -0.097(8) -0.027(5)
F4 0.078(5) 0.190(10) 0.280(15) 0.037(10) -0.024(6) -0.036(5)
F5 0.362(19) 0.176(10) 0.128(7) 0.083(7) -0.112(10) -0.135(13)
F6 0.202(11) 0.128(7) 0.220(13) -0.067(7) -0.094(11) -0.030(7)
P1' 0.099(12) 0.079(12) 0.085(11) 0.019(8) -0.022(8) -0.048(10)
F1' 0.16(2) 0.135(15) 0.093(12) -0.030(13) -0.014(12) -0.063(13)
F2' 0.19(3) 0.14(2) 0.054(9) -0.010(10) 0.027(11) -0.06(2)
F3' 0.125(14) 0.144(16) 0.090(13) -0.006(12) -0.044(11) -0.040(13)
F4' 0.18(3) 0.101(17) 0.28(4) -0.02(2) -0.15(3) -0.013(19)
F5' 0.130(18) 0.12(2) 0.17(2) 0.027(15) 0.059(16) -0.041(15)
F6' 0.108(17) 0.079(11) 0.17(2) 0.003(11) -0.046(14) -0.026(10)
Sb1 0.0628(2) 0.0602(2) 0.0512(2) -0.00299(14) -0.00937(15) -0.02109(16)
C33 0.080(10) 0.082(11) 0.138(11) -0.033(12) -0.046(10) -0.003(9)
Cl1 0.37(2) 0.286(17) 0.254(16) -0.141(14) 0.082(15) -0.251(18)
Cl2 0.116(6) 0.258(16) 0.193(9) -0.074(10) 0.002(6) -0.071(8)
Cl3 0.115(5) 0.141(6) 0.137(5) -0.018(4) -0.051(4) -0.041(4)
C33' 0.160(17) 0.18(2) 0.212(16) -0.032(18) -0.124(10) -0.028(18)
Cl1' 0.129(5) 0.296(14) 0.255(12) -0.174(11) -0.022(6) -0.057(6)
Cl2' 0.190(9) 0.166(7) 0.342(16) 0.013(10) -0.073(10) -0.068(7)
Cl3' 0.317(18) 0.328(18) 0.325(16) 0.082(15) -0.244(15) -0.083(16)
N2 0.063(3) 0.053(2) 0.057(2) 0.002(2) -0.011(2) -0.022(2)
C34 0.089(15) 0.093(15) 0.203(12) -0.025(12) -0.045(14) -0.036(12)
Cl4 0.094(5) 0.200(10) 0.300(13) -0.140(10) -0.059(7) 0.013(5)
Cl5 0.173(12) 0.245(14) 0.44(2) -0.136(15) -0.190(14) 0.041(9)
Cl6 0.213(10) 0.177(8) 0.203(7) -0.060(7) 0.030(7) -0.108(7)
C34' 0.090(13) 0.16(3) 0.101(11) -0.013(9) -0.016(14) -0.047(18)
Cl4' 0.160(10) 0.208(13) 0.262(12) -0.144(11) 0.079(9) -0.091(9)
Cl5' 0.109(6) 0.177(9) 0.213(10) -0.021(7) -0.019(6) 0.030(5)
Cl6' 0.212(13) 0.35(2) 0.264(12) 0.187(13) -0.155(11) -0.179(13)

loop_
_atom_type_symbol
_atom_type_description
_atom_type_scat_dispersion_real
_atom_type_scat_dispersion_imag
_atom_type_scat_source
C C 0.0181 0.0091 'International Tables Vol C Tables 4.2.6.8 and 6.1.1.4'
N N 0.0311 0.0180 'International Tables Vol C Tables 4.2.6.8 and 6.1.1.4'
F F 0.0727 0.0534 'International Tables Vol C Tables 4.2.6.8 and 6.1.1.4'
P P 0.2955 0.4335 'International Tables Vol C Tables 4.2.6.8 and 6.1.1.4'
Sb Sb -0.0562 5.8946 'International Tables Vol C Tables 4.2.6.8 and 6.1.1.4'
Cl Cl 0.3639 0.7018 'International Tables Vol C Tables 4.2.6.8 and 6.1.1.4'
H H 0.0000 0.0000 'International Tables Vol C Tables 4.2.6.8 and 6.1.1.4'

loop_
_geom_angle_atom_site_label_1
_geom_angle_atom_site_label_2
_geom_angle_atom_site_label_3
_geom_angle
C6 C1 C2 121.0(5)
C6 C1 Sb1 125.2(4)
C2 C1 Sb1 113.5(4)
C1 C6 C5 119.9(6)
C1 C6 H6 120.1
C5 C6 H6 120.1
C6 C5 C4 120.5(7)
C6 C5 H5 119.7
C4 C5 H5 119.7
C3 C4 C5 119.3(7)
C3 C4 H4 120.3
C5 C4 H4 120.3
C4 C3 C2 119.9(7)
C4 C3 H3 120.1
C2 C3 H3 120.1
C1 C2 C3 119.4(6)
C1 C2 C7 120.0(6)
C3 C2 C7 120.7(6)
N1 C7 C2 120.3(5)
N1 C7 H7 119.9
C2 C7 H7 119.9
C9 C8 C13 121.9(6)
C9 C8 N1 120.5(5)
C13 C8 N1 117.6(5)
C10 C9 C8 117.7(6)
C10 C9 C14 118.3(6)
C8 C9 C14 123.8(6)
C9 C10 C11 123.3(7)
C9 C10 H10 118.4
C11 C10 H10 118.4
C12 C11 C10 117.2(6)
C12 C11 C15 121.2(8)
C10 C11 C15 121.6(8)
C11 C12 C13 123.7(7)
C11 C12 H12 118.1
C13 C12 H12 118.1
C12 C13 C8 116.1(6)
C12 C13 C16 120.3(6)
C8 C13 C16 123.4(6)
C9 C14 H14A 109.5
C9 C14 H14B 109.5
H14A C14 H14B 109.5
C9 C14 H14C 109.5
H14A C14 H14C 109.5
H14B C14 H14C 109.5
C11 C15 H15A 109.5
C11 C15 H15B 109.5
H15A C15 H15B 109.5
C11 C15 H15C 109.5
H15A C15 H15C 109.5
H15B C15 H15C 109.5
C13 C16 H16A 109.5
C13 C16 H16B 109.5
H16A C16 H16B 109.5
C13 C16 H16C 109.5
H16A C16 H16C 109.5
H16B C16 H16C 109.5
C22 C17 C18 119.3(5)
C22 C17 Sb1 125.8(4)
C18 C17 Sb1 114.8(4)
C17 C22 C21 120.0(6)
C17 C22 H22 120.0
C21 C22 H22 120.0
C20 C21 C22 121.4(6)
C20 C21 H21 119.3
C22 C21 H21 119.3
C21 C20 C19 119.7(6)
C21 C20 H20 120.2
C19 C20 H20 120.2
C20 C19 C18 118.7(6)
C20 C19 H19 120.6
C18 C19 H19 120.6
C17 C18 C19 120.9(5)
C17 C18 C23 118.6(5)
C19 C18 C23 120.4(5)
N2 C23 C18 121.6(5)
N2 C23 H23 119.2
C18 C23 H23 119.2
C29 C24 C25 121.1(6)
C29 C24 N2 121.3(5)
C25 C24 N2 117.5(5)
C26 C25 C24 117.5(6)
C26 C25 C30 119.6(6)
C24 C25 C30 123.0(5)
C27 C26 C25 122.4(7)
C27 C26 H26 118.8
C25 C26 H26 118.8
C28 C27 C26 117.4(6)
C28 C27 C31 122.0(8)
C26 C27 C31 120.6(8)
C27 C28 C29 123.5(7)
C27 C28 H28 118.3
C29 C28 H28 118.3
C28 C29 C24 118.0(7)
C28 C29 C32 117.6(6)
C24 C29 C32 124.4(6)
C25 C30 H30A 109.5
C25 C30 H30B 109.5
H30A C30 H30B 109.5
C25 C30 H30C 109.5
H30A C30 H30C 109.5
H30B C30 H30C 109.5
C27 C31 H31A 109.5
C27 C31 H31B 109.5
H31A C31 H31B 109.5
C27 C31 H31C 109.5
H31A C31 H31C 109.5
H31B C31 H31C 109.5
C29 C32 H32A 109.5
C29 C32 H32B 109.5
H32A C32 H32B 109.5
C29 C32 H32C 109.5
H32A C32 H32C 109.5
H32B C32 H32C 109.5
C7 N1 C8 121.6(5)
C7 N1 Sb1 110.9(4)
C8 N1 Sb1 127.4(4)
F3 P1 F2 88.3(7)
F3 P1 F5 92.7(8)
F2 P1 F5 175.8(9)
F3 P1 F1 101.0(10)
F2 P1 F1 80.9(7)
F5 P1 F1 94.9(8)
F3 P1 F4 176.3(10)
F2 P1 F4 90.0(7)
F5 P1 F4 89.2(8)
F1 P1 F4 82.0(11)
F3 P1 F6 87.3(8)
F2 P1 F6 93.2(9)
F5 P1 F6 90.9(8)
F1 P1 F6 169.6(10)
F4 P1 F6 89.6(9)
F3' P1' F2' 86.1(15)
F3' P1' F5' 91.5(15)
F2' P1' F5' 176(2)
F3' P1' F4' 173(2)
F2' P1' F4' 90.2(17)
F5' P1' F4' 91.8(17)
F3' P1' F6' 88.5(17)
F2' P1' F6' 98(2)
F5' P1' F6' 78(2)
F4' P1' F6' 86.1(16)
F3' P1' F1' 51(2)
F2' P1' F1' 89.9(14)
F5' P1' F1' 91.4(17)
F4' P1' F1' 135(3)
F6' P1' F1' 139(3)
F3' F1' P1' 61.4(13)
F1' F3' P1' 67.2(16)
C17 Sb1 C1 102.9(2)
C17 Sb1 N1 89.23(19)
C1 Sb1 N1 75.16(19)
C17 Sb1 N2 75.21(19)
C1 Sb1 N2 89.18(19)
N1 Sb1 N2 155.02(16)
Cl1 C33 Cl2 109.5(14)
Cl1 C33 Cl3 108.2(13)
Cl2 C33 Cl3 111.2(11)
Cl1 C33 H33 109.3
Cl2 C33 H33 109.3
Cl3 C33 H33 109.3
Cl3' C33' Cl1' 110.8(15)
Cl3' C33' Cl2' 109.1(15)
Cl1' C33' Cl2' 106.8(14)
Cl3' C33' H33' 110.0
Cl1' C33' H33' 110.0
Cl2' C33' H33' 110.0
C23 N2 C24 122.5(5)
C23 N2 Sb1 109.7(4)
C24 N2 Sb1 127.7(3)
Cl4 C34 Cl5 113.2(13)
Cl4 C34 Cl6 108.6(12)
Cl5 C34 Cl6 110.8(14)
Cl4 C34 H34 108.0
Cl5 C34 H34 108.0
Cl6 C34 H34 108.0
Cl4' C34' Cl5' 109.6(14)
Cl4' C34' Cl6' 116.5(17)
Cl5' C34' Cl6' 105.8(13)
Cl4' C34' H34' 108.2
Cl5' C34' H34' 108.2
Cl6' C34' H34' 108.2

loop_
_geom_bond_atom_site_label_1
_geom_bond_atom_site_label_2
_geom_bond_distance
C1 C6 1.353(8)
C1 C2 1.383(8)
C1 Sb1 2.167(5)
C6 C5 1.386(9)
C6 H6 0.9300
C5 C4 1.388(11)
C5 H5 0.9300
C4 C3 1.380(10)
C4 H4 0.9300
C3 C2 1.400(9)
C3 H3 0.9300
C2 C7 1.437(9)
C7 N1 1.268(8)
C7 H7 0.9300
C8 C9 1.394(8)
C8 C13 1.410(9)
C8 N1 1.442(7)
C9 C10 1.373(10)
C9 C14 1.520(10)
C10 C11 1.376(11)
C10 H10 0.9300
C11 C12 1.376(10)
C11 C15 1.513(10)
C12 C13 1.390(9)
C12 H12 0.9300
C13 C16 1.492(9)
C14 H14A 0.9600
C14 H14B 0.9600
C14 H14C 0.9600
C15 H15A 0.9600
C15 H15B 0.9600
C15 H15C 0.9600
C16 H16A 0.9600
C16 H16B 0.9600
C16 H16C 0.9600
C17 C22 1.364(8)
C17 C18 1.391(8)
C17 Sb1 2.151(5)
C22 C21 1.394(9)
C22 H22 0.9300
C21 C20 1.364(10)
C21 H21 0.9300
C20 C19 1.391(9)
C20 H20 0.9300
C19 C18 1.402(8)
C19 H19 0.9300
C18 C23 1.446(8)
C23 N2 1.266(7)
C23 H23 0.9300
C24 C29 1.382(9)
C24 C25 1.417(9)
C24 N2 1.435(7)
C25 C26 1.393(9)
C25 C30 1.500(10)
C26 C27 1.384(11)
C26 H26 0.9300
C27 C28 1.374(12)
C27 C31 1.520(9)
C28 C29 1.380(9)
C28 H28 0.9300
C29 C32 1.541(10)
C30 H30A 0.9600
C30 H30B 0.9600
C30 H30C 0.9600
C31 H31A 0.9600
C31 H31B 0.9600
C31 H31C 0.9600
C32 H32A 0.9600
C32 H32B 0.9600
C32 H32C 0.9600
N1 Sb1 2.365(4)
P1 F3 1.540(9)
P1 F2 1.540(9)
P1 F5 1.544(9)
P1 F1 1.547(9)
P1 F4 1.551(9)
P1 F6 1.557(9)
P1' F3' 1.487(17)
P1' F2' 1.512(17)
P1' F5' 1.518(17)
P1' F4' 1.540(18)
P1' F6' 1.542(18)
P1' F1' 1.561(17)
F1' F3' 1.32(6)
Sb1 N2 2.395(4)
C33 Cl1 1.693(16)
C33 Cl2 1.717(16)
C33 Cl3 1.722(16)
C33 H33 0.9800
C33' Cl3' 1.676(18)
C33' Cl1' 1.678(17)
C33' Cl2' 1.716(18)
C33' H33' 0.9800
C34 Cl4 1.688(16)
C34 Cl5 1.698(16)
C34 Cl6 1.720(17)
C34 H34 0.9800
C34' Cl4' 1.693(17)
C34' Cl5' 1.697(18)
C34' Cl6' 1.703(17)
C34' H34' 0.9800

loop_
_geom_torsion_atom_site_label_1
_geom_torsion_atom_site_label_2
_geom_torsion_atom_site_label_3
_geom_torsion_atom_site_label_4
_geom_torsion
C2 C1 C6 C5 3.0(9)
Sb1 C1 C6 C5 176.1(5)
C1 C6 C5 C4 -0.4(11)
C6 C5 C4 C3 -1.7(12)
C5 C4 C3 C2 1.2(12)
C6 C1 C2 C3 -3.5(9)
Sb1 C1 C2 C3 -177.3(5)
C6 C1 C2 C7 175.4(6)
Sb1 C1 C2 C7 1.6(7)
C4 C3 C2 C1 1.3(10)
C4 C3 C2 C7 -177.6(7)
C1 C2 C7 N1 1.9(9)
C3 C2 C7 N1 -179.2(6)
C13 C8 C9 C10 3.5(9)
N1 C8 C9 C10 -173.7(6)
C13 C8 C9 C14 178.0(6)
N1 C8 C9 C14 0.8(9)
C8 C9 C10 C11 -2.0(11)
C14 C9 C10 C11 -176.8(7)
C9 C10 C11 C12 -0.1(11)
C9 C10 C11 C15 179.8(8)
C10 C11 C12 C13 0.8(11)
C15 C11 C12 C13 -179.1(8)
C11 C12 C13 C8 0.6(10)
C11 C12 C13 C16 -175.1(7)
C9 C8 C13 C12 -2.8(9)
N1 C8 C13 C12 174.5(5)
C9 C8 C13 C16 172.8(6)
N1 C8 C13 C16 -10.0(9)
C18 C17 C22 C21 2.2(10)
Sb1 C17 C22 C21 176.8(5)
C17 C22 C21 C20 0.0(11)
C22 C21 C20 C19 -1.0(12)
C21 C20 C19 C18 -0.2(11)
C22 C17 C18 C19 -3.5(9)
Sb1 C17 C18 C19 -178.7(5)
C22 C17 C18 C23 172.7(6)
Sb1 C17 C18 C23 -2.5(7)
C20 C19 C18 C17 2.5(9)
C20 C19 C18 C23 -173.6(6)
C17 C18 C23 N2 3.5(9)
C19 C18 C23 N2 179.7(6)
C29 C24 C25 C26 -3.4(9)
N2 C24 C25 C26 175.3(5)
C29 C24 C25 C30 175.2(6)
N2 C24 C25 C30 -6.0(9)
C24 C25 C26 C27 0.8(10)
C30 C25 C26 C27 -178.0(6)
C25 C26 C27 C28 2.0(10)
C25 C26 C27 C31 -176.4(7)
C26 C27 C28 C29 -2.4(11)
C31 C27 C28 C29 176.1(7)
C27 C28 C29 C24 -0.2(11)
C27 C28 C29 C32 180.0(7)
C25 C24 C29 C28 3.2(9)
N2 C24 C29 C28 -175.5(6)
C25 C24 C29 C32 -177.0(7)
N2 C24 C29 C32 4.3(10)
C2 C7 N1 C8 174.4(5)
C2 C7 N1 Sb1 -4.0(7)
C9 C8 N1 C7 -56.0(8)
C13 C8 N1 C7 126.7(6)
C9 C8 N1 Sb1 122.2(5)
C13 C8 N1 Sb1 -55.1(7)
F2' P1' F1' F3' 85.1(19)
F5' P1' F1' F3' -90.7(18)
F4' P1' F1' F3' 175(3)
F6' P1' F1' F3' -17(3)
F2' P1' F3' F1' -93.0(18)
F5' P1' F3' F1' 91(2)
F6' P1' F3' F1' 169(2)
C18 C23 N2 C24 -179.7(5)
C18 C23 N2 Sb1 -2.4(7)
C29 C24 N2 C23 -61.5(8)
C25 C24 N2 C23 119.7(6)
C29 C24 N2 Sb1 121.7(5)
C25 C24 N2 Sb1 -57.0(7)
